data_7034332
loop_
_publ_author_name
'Buchalski, Piotr'
'Pacholski, Roman'
'Chodkiewicz, Krzysztof'
'Buchowicz, W\/lodzimierz'
'Suwi\'nska, Kinga'
'Shkurenko, Aleksander'

_publ_section_title
;
 Novel imidazolium and imidazolinium salts containing the
 9-nickelafluorenyl anion - synthesis, structures and reactivity.
;
_journal_issue 16
_journal_name_full 'Dalton transactions (Cambridge, England : 2003)'
_journal_page_first 7169
_journal_page_last 7176
_journal_paper_doi 10.1039/c4dt03786c
_journal_volume 44
_journal_year 2015
_chemical_formula_moiety '(C21 H27 N2)1+ 3, NiCl4 2-, Cl1-, 6(C H2  Cl2)'
_chemical_formula_sum 'C69 H93 Cl17 N6 Ni'
_chemical_formula_weight 1667.85
_chemical_name_systematic
;
 ?
;
_space_group_crystal_system trigonal
_space_group_IT_number 161
_space_group_name_Hall 'R 3 -2"c'
_space_group_name_H-M_alt 'R 3 c :H'
_symmetry_space_group_name_Hall 'R 3 -2"c'
_symmetry_space_group_name_H-M 'R 3 c :H'
_atom_sites_solution_hydrogens geom
_atom_sites_solution_primary direct
_atom_sites_solution_secondary difmap
_audit_creation_method SHELXL-2013
_audit_update_record
;
2014-12-10 deposited with the CCDC.
2015-03-06 downloaded from the CCDC.
;
_cell_angle_alpha 90
_cell_angle_beta 90
_cell_angle_gamma 120
_cell_formula_units_Z 6
_cell_length_a 15.3884(4)
_cell_length_b 15.3884(4)
_cell_length_c 61.781(2)
_cell_measurement_reflns_used 24781
_cell_measurement_temperature 100.0(2)
_cell_measurement_theta_max 26.73
_cell_measurement_theta_min 2.75
_cell_volume 12669.9(6)
_computing_cell_refinement 'HKL Scalepack (Otwinowski & Minor 1997)'
_computing_data_collection 'COLLECT (Nonius B.V., 1998)'
_computing_data_reduction 'Denzo and Scalepak (Otwinowski & Minor, 1997)'
_computing_structure_refinement 'SHELXL-2013 (Sheldrick, 2013)'
_computing_structure_solution 'SHELXS-97 (Sheldrick, 1990)'
_diffrn_ambient_temperature 100.0(2)
_diffrn_detector_area_resol_mean 8.3
_diffrn_measured_fraction_theta_full 0.996
_diffrn_measured_fraction_theta_max 0.996
_diffrn_measurement_device_type KappaApexII
_diffrn_measurement_method '\w scans'
_diffrn_radiation_type MoK\a
_diffrn_radiation_wavelength 0.71073
_diffrn_reflns_av_R_equivalents 0.0777
_diffrn_reflns_av_unetI/netI 0.0309
_diffrn_reflns_Laue_measured_fraction_full 0.996
_diffrn_reflns_Laue_measured_fraction_max 0.996
_diffrn_reflns_limit_h_max 16
_diffrn_reflns_limit_h_min -19
_diffrn_reflns_limit_k_max 19
_diffrn_reflns_limit_k_min -19
_diffrn_reflns_limit_l_max 78
_diffrn_reflns_limit_l_min -78
_diffrn_reflns_number 51307
_diffrn_reflns_point_group_measured_fraction_full 0.996
_diffrn_reflns_point_group_measured_fraction_max 0.997
_diffrn_reflns_theta_full 25.242
_diffrn_reflns_theta_max 26.731
_diffrn_reflns_theta_min 2.826
_diffrn_source 'fine-focus sealed tube'
_exptl_absorpt_coefficient_mu 0.808
_exptl_absorpt_correction_T_max 1.00000
_exptl_absorpt_correction_T_min 0.60318
_exptl_absorpt_correction_type multi-scan
_exptl_absorpt_process_details
;
CrysAlisPro, Agilent Technologies,
Version 1.171.35.21b (release 03-02-2012 CrysAlis171 .NET)
(compiled Feb  3 2012,10:37:01)
Empirical absorption correction using spherical harmonics,
 implemented in SCALE3 ABSPACK scaling algorithm. 
;
_exptl_crystal_colour willow-green
_exptl_crystal_density_diffrn 1.312
_exptl_crystal_description plate
_exptl_crystal_F_000 5196
_exptl_crystal_size_max 0.25
_exptl_crystal_size_mid 0.25
_exptl_crystal_size_min 0.05
_refine_diff_density_max 0.653
_refine_diff_density_min -0.454
_refine_diff_density_rms 0.066
_refine_ls_abs_structure_details
;
 Refined as an inversion twin.
;
_refine_ls_abs_structure_Flack 0.05(3)
_refine_ls_extinction_method none
_refine_ls_goodness_of_fit_ref 1.067
_refine_ls_hydrogen_treatment constr
_refine_ls_matrix_type full
_refine_ls_number_parameters 297
_refine_ls_number_reflns 5990
_refine_ls_number_restraints 1
_refine_ls_restrained_S_all 1.067
_refine_ls_R_factor_all 0.0691
_refine_ls_R_factor_gt 0.0618
_refine_ls_shift/su_max 0.001
_refine_ls_shift/su_mean 0.000
_refine_ls_structure_factor_coef Fsqd
_refine_ls_weighting_details 'w=1/[\s^2^(Fo^2^)+(0.0900P)^2^+32.5710P] where P=(Fo^2^+2Fc^2^)/3'
_refine_ls_weighting_scheme calc
_refine_ls_wR_factor_gt 0.1636
_refine_ls_wR_factor_ref 0.1693
_reflns_Friedel_coverage 0.997
_reflns_Friedel_fraction_full 0.996
_reflns_Friedel_fraction_max 0.997
_reflns_number_gt 5395
_reflns_number_total 5990
_reflns_threshold_expression 'I > 2\s(I)'
_cod_data_source_file c4dt03786c2.cif
_cod_data_source_block 7
_cod_depositor_comments 'Adding full bibliography for 7034327--7034332.cif.'
_cod_original_cell_volume 12669.9(8)
_cod_database_code 7034332
_shelx_space_group_comment
;
The symmetry employed for this shelxl refinement is uniquely defined
by the following loop, which should always be used as a source of
symmetry information in preference to the above space-group names.
They are only intended as comments.
;
_shelxl_version_number 2013-4

loop_
_space_group_symop_operation_xyz
'x, y, z'
'-y, x-y, z'
'-x+y, -x, z'
'-x+y, y, z+1/2'
'x, x-y, z+1/2'
'-y, -x, z+1/2'
'x+2/3, y+1/3, z+1/3'
'-y+2/3, x-y+1/3, z+1/3'
'-x+y+2/3, -x+1/3, z+1/3'
'-x+y+2/3, y+1/3, z+5/6'
'x+2/3, x-y+1/3, z+5/6'
'-y+2/3, -x+1/3, z+5/6'
'x+1/3, y+2/3, z+2/3'
'-y+1/3, x-y+2/3, z+2/3'
'-x+y+1/3, -x+2/3, z+2/3'
'-x+y+1/3, y+2/3, z+7/6'
'x+1/3, x-y+2/3, z+7/6'
'-y+1/3, -x+2/3, z+7/6'

loop_
_atom_site_label
_atom_site_type_symbol
_atom_site_fract_x
_atom_site_fract_y
_atom_site_fract_z
_atom_site_U_iso_or_equiv
_atom_site_adp_type
_atom_site_occupancy
_atom_site_site_symmetry_order
_atom_site_calc_flag
_atom_site_refinement_flags_posn
_atom_site_refinement_flags_adp
_atom_site_refinement_flags_occupancy
_atom_site_disorder_assembly
_atom_site_disorder_group
N11 N 0.5419(4) 0.5056(4) 0.63066(8) 0.0419(10) Uani 1 1 d . . . . .
N21 N 0.5587(4) 0.5163(4) 0.59535(8) 0.0415(11) Uani 1 1 d . . . . .
C1 C 0.5552(4) 0.4667(4) 0.61290(10) 0.0417(12) Uani 1 1 d . . . . .
H1 H 0.5616 0.4084 0.6128 0.050 Uiso 1 1 calc R U . . .
C2 C 0.5398(5) 0.5990(4) 0.62564(10) 0.0435(12) Uani 1 1 d . . . . .
H2A H 0.5969 0.6583 0.6325 0.052 Uiso 1 1 calc R U . . .
H2B H 0.4763 0.5942 0.6305 0.052 Uiso 1 1 calc R U . . .
C3 C 0.5486(4) 0.6041(4) 0.60071(10) 0.0414(12) Uani 1 1 d . . . . .
H3A H 0.4878 0.5990 0.5940 0.050 Uiso 1 1 calc R U . . .
H3B H 0.6082 0.6672 0.5959 0.050 Uiso 1 1 calc R U . . .
C11 C 0.5372(5) 0.4706(5) 0.65238(10) 0.0464(13) Uani 1 1 d . . . . .
C12 C 0.4454(5) 0.4222(5) 0.66287(12) 0.0577(16) Uani 1 1 d . . . . .
C13 C 0.4435(6) 0.3913(5) 0.68410(13) 0.0640(19) Uani 1 1 d . . . . .
H13 H 0.3813 0.3571 0.6916 0.077 Uiso 1 1 calc R U . . .
C14 C 0.5304(6) 0.4094(5) 0.69449(11) 0.0584(18) Uani 1 1 d . . . . .
C15 C 0.6214(6) 0.4579(5) 0.68365(11) 0.0548(16) Uani 1 1 d . . . . .
H15 H 0.6807 0.4690 0.6908 0.066 Uiso 1 1 calc R U . . .
C16 C 0.6274(5) 0.4910(4) 0.66223(9) 0.0435(12) Uani 1 1 d . . . . .
C17 C 0.3496(6) 0.4015(8) 0.65133(19) 0.091(3) Uani 1 1 d . . . . .
H17A H 0.3510 0.4650 0.6487 0.137 Uiso 1 1 calc R U . . .
H17B H 0.2915 0.3581 0.6604 0.137 Uiso 1 1 calc R U . . .
H17C H 0.3445 0.3681 0.6375 0.137 Uiso 1 1 calc R U . . .
C18 C 0.5252(8) 0.3746(6) 0.71775(12) 0.078(3) Uani 1 1 d . . . . .
H18A H 0.5162 0.4197 0.7275 0.117 Uiso 1 1 calc R U . . .
H18B H 0.5876 0.3756 0.7214 0.117 Uiso 1 1 calc R U . . .
H18C H 0.4685 0.3062 0.7193 0.117 Uiso 1 1 calc R U . . .
C19 C 0.7260(5) 0.5448(6) 0.65078(11) 0.0531(15) Uani 1 1 d . . . . .
H19A H 0.7272 0.5027 0.6390 0.080 Uiso 1 1 calc R U . . .
H19B H 0.7802 0.5593 0.6610 0.080 Uiso 1 1 calc R U . . .
H19C H 0.7353 0.6079 0.6448 0.080 Uiso 1 1 calc R U . . .
C21 C 0.5752(5) 0.4959(5) 0.57368(10) 0.0444(13) Uani 1 1 d . . . . .
C22 C 0.6741(5) 0.5320(5) 0.56685(12) 0.0526(16) Uani 1 1 d . . . . .
C23 C 0.6873(6) 0.5177(6) 0.54472(13) 0.0610(19) Uani 1 1 d . . . . .
H23 H 0.7532 0.5397 0.5395 0.073 Uiso 1 1 calc R U . . .
C24 C 0.6083(7) 0.4731(6) 0.53048(13) 0.066(2) Uani 1 1 d . . . . .
C25 C 0.5120(7) 0.4366(6) 0.53816(12) 0.0601(18) Uani 1 1 d . . . . .
H25 H 0.4572 0.4032 0.5284 0.072 Uiso 1 1 calc R U . . .
C26 C 0.4925(5) 0.4472(5) 0.55960(11) 0.0485(14) Uani 1 1 d . . . . .
C27 C 0.7602(6) 0.5822(7) 0.58172(15) 0.071(2) Uani 1 1 d . . . . .
H27A H 0.8227 0.6143 0.5734 0.106 Uiso 1 1 calc R U . . .
H27B H 0.7606 0.5326 0.5916 0.106 Uiso 1 1 calc R U . . .
H27C H 0.7545 0.6332 0.5901 0.106 Uiso 1 1 calc R U . . .
C28 C 0.6255(10) 0.4599(8) 0.50649(15) 0.092(3) Uani 1 1 d . . . . .
H28A H 0.6041 0.3893 0.5037 0.138 Uiso 1 1 calc R U . . .
H28B H 0.6969 0.5017 0.5030 0.138 Uiso 1 1 calc R U . . .
H28C H 0.5864 0.4802 0.4974 0.138 Uiso 1 1 calc R U . . .
C29 C 0.3875(5) 0.4082(5) 0.56729(11) 0.0509(15) Uani 1 1 d . . . . .
H29A H 0.3767 0.4646 0.5702 0.076 Uiso 1 1 calc R U . . .
H29B H 0.3766 0.3692 0.5806 0.076 Uiso 1 1 calc R U . . .
H29C H 0.3405 0.3652 0.5561 0.076 Uiso 1 1 calc R U . . .
Ni Ni 0.3333 0.6667 0.61769(2) 0.0399(3) Uani 1 3 d S T P . .
Cl1 Cl 0.28690(11) 0.50896(13) 0.60696(3) 0.0531(4) Uani 1 1 d . . . . .
Cl2 Cl 0.3333 0.6667 0.65407(4) 0.0571(7) Uani 1 3 d S T P . .
Cl3 Cl 0.6667 0.3333 0.61118(5) 0.0483(6) Uani 1 3 d S T P . .
C4 C 0.5238(11) 0.6696(10) 0.6889(2) 0.127(6) Uani 1 1 d . . . . .
H4A1 H 0.5212 0.6103 0.6958 0.152 Uiso 1 1 calc R U . . .
H4A2 H 0.4671 0.6462 0.6786 0.152 Uiso 1 1 calc R U . . .
Cl4 Cl 0.5158(4) 0.7500(5) 0.70925(9) 0.182(2) Uani 1 1 d . . . . .
Cl5 Cl 0.6345(4) 0.7385(3) 0.67575(7) 0.151(2) Uani 1 1 d . . . . .
C5 C 0.7584(11) 0.9011(11) 0.6045(4) 0.160(8) Uani 1 1 d . . . . .
H5A H 0.6862 0.8768 0.6069 0.192 Uiso 0.723(14) 1 calc R U P A 1
H5B H 0.7961 0.9750 0.6062 0.192 Uiso 0.723(14) 1 calc R U P A 1
H5C H 0.7775 0.8940 0.5896 0.192 Uiso 0.277(14) 1 calc R U P A 2
H5D H 0.6843 0.8677 0.6052 0.192 Uiso 0.277(14) 1 calc R U P A 2
Cl6 Cl 0.8043(5) 0.8418(6) 0.62382(10) 0.203(3) Uani 1 1 d . . . . .
Cl7A Cl 0.7766(5) 0.8692(8) 0.58039(15) 0.211(6) Uani 0.723(14) 1 d . . P A 1
Cl7B Cl 0.8097(14) 1.0248(13) 0.6108(4) 0.195(13) Uani 0.277(14) 1 d . . P A 2

loop_
_atom_site_aniso_label
_atom_site_aniso_U_11
_atom_site_aniso_U_22
_atom_site_aniso_U_33
_atom_site_aniso_U_23
_atom_site_aniso_U_13
_atom_site_aniso_U_12
N11 0.042(2) 0.036(2) 0.047(3) 0.005(2) -0.005(2) 0.019(2)
N21 0.041(2) 0.044(3) 0.048(3) 0.010(2) 0.011(2) 0.027(2)
C1 0.033(3) 0.034(3) 0.057(3) 0.007(2) 0.000(2) 0.016(2)
C2 0.046(3) 0.039(3) 0.049(3) 0.008(2) -0.001(2) 0.024(3)
C3 0.042(3) 0.039(3) 0.052(3) 0.007(2) 0.004(2) 0.026(2)
C11 0.051(3) 0.036(3) 0.050(3) 0.004(2) -0.003(3) 0.020(3)
C12 0.049(4) 0.047(3) 0.070(4) 0.013(3) 0.005(3) 0.019(3)
C13 0.064(4) 0.048(4) 0.065(4) 0.017(3) 0.023(4) 0.017(3)
C14 0.079(5) 0.035(3) 0.050(3) 0.004(3) 0.008(3) 0.020(3)
C15 0.069(4) 0.050(3) 0.042(3) 0.000(3) -0.007(3) 0.028(3)
C16 0.053(3) 0.035(3) 0.043(3) -0.001(2) -0.002(2) 0.022(3)
C17 0.049(4) 0.089(6) 0.119(8) 0.041(6) 0.017(5) 0.023(4)
C18 0.102(7) 0.054(4) 0.043(3) 0.004(3) 0.005(4) 0.012(4)
C19 0.048(3) 0.064(4) 0.048(3) 0.004(3) -0.009(3) 0.029(3)
C21 0.048(3) 0.046(3) 0.053(3) 0.013(3) 0.017(3) 0.033(3)
C22 0.049(3) 0.052(4) 0.070(4) 0.024(3) 0.021(3) 0.035(3)
C23 0.064(4) 0.060(4) 0.075(5) 0.023(4) 0.033(4) 0.043(4)
C24 0.093(6) 0.048(4) 0.069(5) 0.011(3) 0.038(4) 0.044(4)
C25 0.084(5) 0.054(4) 0.056(4) -0.003(3) 0.009(4) 0.045(4)
C26 0.061(4) 0.040(3) 0.056(3) 0.008(3) 0.014(3) 0.033(3)
C27 0.045(4) 0.086(5) 0.089(6) 0.031(4) 0.016(4) 0.039(4)
C28 0.130(9) 0.081(6) 0.074(6) 0.006(5) 0.047(6) 0.059(6)
C29 0.050(4) 0.049(3) 0.061(4) -0.008(3) 0.002(3) 0.030(3)
Ni 0.0418(4) 0.0418(4) 0.0363(6) 0.000 0.000 0.0209(2)
Cl1 0.0434(7) 0.0566(8) 0.0658(9) -0.0244(7) -0.0122(7) 0.0300(7)
Cl2 0.0668(11) 0.0668(11) 0.0377(12) 0.000 0.000 0.0334(5)
Cl3 0.0350(7) 0.0350(7) 0.0750(17) 0.000 0.000 0.0175(3)
C4 0.117(10) 0.092(8) 0.123(10) -0.001(7) -0.070(9) 0.017(7)
Cl4 0.150(4) 0.199(5) 0.149(4) 0.001(4) -0.038(3) 0.051(4)
Cl5 0.202(4) 0.129(3) 0.171(3) -0.085(3) -0.125(3) 0.118(3)
C5 0.083(9) 0.081(8) 0.30(3) 0.016(11) 0.048(12) 0.028(7)
Cl6 0.167(5) 0.193(6) 0.154(4) -0.003(4) -0.016(3) 0.019(4)
Cl7A 0.114(5) 0.314(12) 0.211(8) 0.176(9) 0.061(5) 0.111(6)
Cl7B 0.131(13) 0.117(12) 0.22(2) 0.041(11) -0.070(13) -0.027(9)

loop_
_atom_type_symbol
_atom_type_description
_atom_type_scat_dispersion_real
_atom_type_scat_dispersion_imag
_atom_type_scat_source
C C 0.0033 0.0016 'International Tables Vol C Tables 4.2.6.8 and 6.1.1.4'
H H 0.0000 0.0000 'International Tables Vol C Tables 4.2.6.8 and 6.1.1.4'
N N 0.0061 0.0033 'International Tables Vol C Tables 4.2.6.8 and 6.1.1.4'
Ni Ni 0.3393 1.1124 'International Tables Vol C Tables 4.2.6.8 and 6.1.1.4'
Cl Cl 0.1484 0.1585 'International Tables Vol C Tables 4.2.6.8 and 6.1.1.4'

loop_
_geom_angle_atom_site_label_1
_geom_angle_atom_site_label_2
_geom_angle_atom_site_label_3
_geom_angle
_geom_angle_site_symmetry_1
_geom_angle_site_symmetry_3
C1 N11 C11 126.9(5) . .
C1 N11 C2 110.5(5) . .
C11 N11 C2 122.5(5) . .
C1 N21 C21 127.4(5) . .
C1 N21 C3 110.8(5) . .
C21 N21 C3 121.7(4) . .
N21 C1 N11 113.3(5) . .
N21 C1 H1 123.3 . .
N11 C1 H1 123.3 . .
N11 C2 C3 102.3(5) . .
N11 C2 H2A 111.3 . .
C3 C2 H2A 111.3 . .
N11 C2 H2B 111.3 . .
C3 C2 H2B 111.3 . .
H2A C2 H2B 109.2 . .
N21 C3 C2 103.0(4) . .
N21 C3 H3A 111.2 . .
C2 C3 H3A 111.2 . .
N21 C3 H3B 111.2 . .
C2 C3 H3B 111.2 . .
H3A C3 H3B 109.1 . .
C12 C11 C16 123.2(6) . .
C12 C11 N11 119.1(6) . .
C16 C11 N11 117.7(6) . .
C11 C12 C13 117.8(7) . .
C11 C12 C17 120.9(7) . .
C13 C12 C17 121.2(7) . .
C14 C13 C12 121.1(7) . .
C14 C13 H13 119.4 . .
C12 C13 H13 119.4 . .
C13 C14 C15 120.0(6) . .
C13 C14 C18 119.5(7) . .
C15 C14 C18 120.5(8) . .
C14 C15 C16 121.0(7) . .
C14 C15 H15 119.5 . .
C16 C15 H15 119.5 . .
C11 C16 C15 116.8(6) . .
C11 C16 C19 122.4(6) . .
C15 C16 C19 120.8(6) . .
C12 C17 H17A 109.5 . .
C12 C17 H17B 109.5 . .
H17A C17 H17B 109.5 . .
C12 C17 H17C 109.5 . .
H17A C17 H17C 109.5 . .
H17B C17 H17C 109.5 . .
C14 C18 H18A 109.5 . .
C14 C18 H18B 109.5 . .
H18A C18 H18B 109.5 . .
C14 C18 H18C 109.5 . .
H18A C18 H18C 109.5 . .
H18B C18 H18C 109.5 . .
C16 C19 H19A 109.5 . .
C16 C19 H19B 109.5 . .
H19A C19 H19B 109.5 . .
C16 C19 H19C 109.5 . .
H19A C19 H19C 109.5 . .
H19B C19 H19C 109.5 . .
C22 C21 C26 122.6(6) . .
C22 C21 N21 118.3(6) . .
C26 C21 N21 118.9(5) . .
C21 C22 C23 116.2(7) . .
C21 C22 C27 122.2(6) . .
C23 C22 C27 121.6(6) . .
C24 C23 C22 122.4(7) . .
C24 C23 H23 118.8 . .
C22 C23 H23 118.8 . .
C23 C24 C25 119.0(7) . .
C23 C24 C28 121.0(8) . .
C25 C24 C28 119.9(9) . .
C24 C25 C26 122.1(8) . .
C24 C25 H25 118.9 . .
C26 C25 H25 118.9 . .
C25 C26 C21 117.5(6) . .
C25 C26 C29 120.8(7) . .
C21 C26 C29 121.7(6) . .
C22 C27 H27A 109.5 . .
C22 C27 H27B 109.5 . .
H27A C27 H27B 109.5 . .
C22 C27 H27C 109.5 . .
H27A C27 H27C 109.5 . .
H27B C27 H27C 109.5 . .
C24 C28 H28A 109.5 . .
C24 C28 H28B 109.5 . .
H28A C28 H28B 109.5 . .
C24 C28 H28C 109.5 . .
H28A C28 H28C 109.5 . .
H28B C28 H28C 109.5 . .
C26 C29 H29A 109.5 . .
C26 C29 H29B 109.5 . .
H29A C29 H29B 109.5 . .
C26 C29 H29C 109.5 . .
H29A C29 H29C 109.5 . .
H29B C29 H29C 109.5 . .
Cl2 Ni Cl1 107.06(6) . 2_665
Cl2 Ni Cl1 107.06(6) . .
Cl1 Ni Cl1 111.77(5) 2_665 .
Cl2 Ni Cl1 107.06(6) . 3_565
Cl1 Ni Cl1 111.77(5) 2_665 3_565
Cl1 Ni Cl1 111.76(5) . 3_565
Cl5 C4 Cl4 107.2(7) . .
Cl5 C4 H4A1 110.3 . .
Cl4 C4 H4A1 110.3 . .
Cl5 C4 H4A2 110.3 . .
Cl4 C4 H4A2 110.3 . .
H4A1 C4 H4A2 108.5 . .
Cl7A C5 Cl6 106.0(9) . .
Cl7B C5 Cl6 109.1(14) . .
Cl7A C5 H5A 110.5 . .
Cl6 C5 H5A 110.5 . .
Cl7A C5 H5B 110.5 . .
Cl6 C5 H5B 110.5 . .
H5A C5 H5B 108.7 . .
Cl7B C5 H5C 109.9 . .
Cl6 C5 H5C 109.9 . .
Cl7B C5 H5D 109.9 . .
Cl6 C5 H5D 109.9 . .
H5C C5 H5D 108.3 . .

loop_
_geom_bond_atom_site_label_1
_geom_bond_atom_site_label_2
_geom_bond_distance
_geom_bond_site_symmetry_2
N11 C1 1.314(8) .
N11 C11 1.434(8) .
N11 C2 1.487(7) .
N21 C1 1.312(8) .
N21 C21 1.426(8) .
N21 C3 1.473(7) .
C1 H1 0.9500 .
C2 C3 1.544(8) .
C2 H2A 0.9900 .
C2 H2B 0.9900 .
C3 H3A 0.9900 .
C3 H3B 0.9900 .
C11 C12 1.385(10) .
C11 C16 1.400(9) .
C12 C13 1.390(11) .
C12 C17 1.521(12) .
C13 C14 1.380(12) .
C13 H13 0.9500 .
C14 C15 1.386(12) .
C14 C18 1.522(10) .
C15 C16 1.404(9) .
C15 H15 0.9500 .
C16 C19 1.494(10) .
C17 H17A 0.9800 .
C17 H17B 0.9800 .
C17 H17C 0.9800 .
C18 H18A 0.9800 .
C18 H18B 0.9800 .
C18 H18C 0.9800 .
C19 H19A 0.9800 .
C19 H19B 0.9800 .
C19 H19C 0.9800 .
C21 C22 1.399(8) .
C21 C26 1.409(10) .
C22 C23 1.415(11) .
C22 C27 1.474(12) .
C23 C24 1.374(13) .
C23 H23 0.9500 .
C24 C25 1.380(12) .
C24 C28 1.537(11) .
C25 C26 1.386(10) .
C25 H25 0.9500 .
C26 C29 1.492(9) .
C27 H27A 0.9800 .
C27 H27B 0.9800 .
C27 H27C 0.9800 .
C28 H28A 0.9800 .
C28 H28B 0.9800 .
C28 H28C 0.9800 .
C29 H29A 0.9800 .
C29 H29B 0.9800 .
C29 H29C 0.9800 .
Ni Cl2 2.247(3) .
Ni Cl1 2.2595(16) 2_665
Ni Cl1 2.2596(16) .
Ni Cl1 2.2597(16) 3_565
C4 Cl5 1.697(17) .
C4 Cl4 1.810(18) .
C4 H4A1 0.9900 .
C4 H4A2 0.9900 .
C5 Cl7A 1.64(2) .
C5 Cl7B 1.70(3) .
C5 Cl6 1.84(2) .
C5 H5A 0.9900 .
C5 H5B 0.9900 .
C5 H5C 0.9900 .
C5 H5D 0.9900 .
